data_7719538
loop_
_publ_author_name
'Rodr&#xed;guez-Rey, Jos&#xe9; Luis'
'V&#xe1;zquez-Carballo, Irene'
'Sousa-Pedrares, Antonio'

_publ_section_title
;
 Unconventional coordination modes of carboranyl
 phosphine-iminophosphorane ligands.
;
_journal_issue 43
_journal_name_full 'Dalton transactions (Cambridge, England : 2003)'
_journal_page_first 16219
_journal_page_last 16240
_journal_paper_doi 10.1039/d5dt02122g
_journal_volume 54
_journal_year 2025
_chemical_formula_sum 'C28 H35 B10 N P2'
_chemical_formula_weight 555.61
_space_group_crystal_system triclinic
_space_group_IT_number 2
_space_group_name_Hall '-P 1'
_space_group_name_H-M_alt 'P -1'
_atom_sites_solution_hydrogens geom
_atom_sites_solution_primary direct
_audit_creation_method SHELXL-2019/3
_audit_update_record
;
2025-05-16 deposited with the CCDC.	2025-09-29 downloaded from the CCDC.
;
_cell_angle_alpha 81.115(4)
_cell_angle_beta 80.835(5)
_cell_angle_gamma 64.082(4)
_cell_formula_units_Z 2
_cell_length_a 9.8262(10)
_cell_length_b 10.0279(8)
_cell_length_c 17.2749(17)
_cell_measurement_reflns_used 1815
_cell_measurement_temperature 100(2)
_cell_measurement_theta_max 26.35
_cell_measurement_theta_min 2.4
_cell_volume 1504.5(3)
_computing_cell_refinement 'BRUKER APEX2'
_computing_data_collection 'BRUKER APEX2'
_computing_data_reduction 'Bruker SAINT'
_computing_molecular_graphics 'Ortep for Windows (Farrugia, 2012)'
_computing_structure_refinement 'SHELXL-2019/2 (Sheldrick, 2019)'
_computing_structure_solution 'SHELXT-2018/2 (Sheldrick, 2015)'
_diffrn_ambient_temperature 100(2)
_diffrn_measured_fraction_theta_full 0.997
_diffrn_measured_fraction_theta_max 0.996
_diffrn_measurement_device_type 'Bruker Kappa APEXII CCD'
_diffrn_measurement_method 'omega and phi scans'
_diffrn_radiation_type MoK\a
_diffrn_radiation_wavelength 0.71073
_diffrn_reflns_av_R_equivalents 0.0780
_diffrn_reflns_av_unetI/netI 0.0655
_diffrn_reflns_Laue_measured_fraction_full 0.997
_diffrn_reflns_Laue_measured_fraction_max 0.996
_diffrn_reflns_limit_h_max 12
_diffrn_reflns_limit_h_min -12
_diffrn_reflns_limit_k_max 12
_diffrn_reflns_limit_k_min -12
_diffrn_reflns_limit_l_max 21
_diffrn_reflns_limit_l_min -21
_diffrn_reflns_number 35060
_diffrn_reflns_point_group_measured_fraction_full 0.997
_diffrn_reflns_point_group_measured_fraction_max 0.996
_diffrn_reflns_theta_full 25.242
_diffrn_reflns_theta_max 26.022
_diffrn_reflns_theta_min 2.317
_exptl_absorpt_coefficient_mu 0.166
_exptl_absorpt_correction_T_max 0.9585
_exptl_absorpt_correction_T_min 0.8403
_exptl_absorpt_correction_type multi-scan
_exptl_absorpt_process_details
;
 Sheldrick, G.M. SADABS: Program for absorption correction
 using area detector data. University of G\"ottingen, Germany, 1996.
;
_exptl_crystal_colour Colourless
_exptl_crystal_density_diffrn 1.226
_exptl_crystal_description Plate
_exptl_crystal_F_000 580
_exptl_crystal_size_max 0.220
_exptl_crystal_size_mid 0.200
_exptl_crystal_size_min 0.120
_refine_diff_density_max 0.511
_refine_diff_density_min -0.393
_refine_diff_density_rms 0.063
_refine_ls_extinction_method none
_refine_ls_goodness_of_fit_ref 1.079
_refine_ls_hydrogen_treatment constr
_refine_ls_matrix_type full
_refine_ls_number_parameters 370
_refine_ls_number_reflns 5894
_refine_ls_number_restraints 0
_refine_ls_restrained_S_all 1.079
_refine_ls_R_factor_all 0.0673
_refine_ls_R_factor_gt 0.0494
_refine_ls_shift/su_max 0.000
_refine_ls_shift/su_mean 0.000
_refine_ls_structure_factor_coef Fsqd
_refine_ls_weighting_details 'w=1/[\s^2^(Fo^2^)+(0.0496P)^2^+0.5182P] where P=(Fo^2^+2Fc^2^)/3'
_refine_ls_weighting_scheme calc
_refine_ls_wR_factor_gt 0.1146
_refine_ls_wR_factor_ref 0.1234
_reflns_Friedel_coverage 0.000
_reflns_number_gt 4467
_reflns_number_total 5894
_reflns_threshold_expression 'I > 2\s(I)'
_cod_data_source_file d5dt02122g2.cif
_cod_data_source_block L1
_cod_depositor_comments 'Adding full bibliography for 7719538--7719544.cif.'
_cod_database_code 7719538
_shelx_shelxl_version_number 2019/3
_shelx_space_group_comment
;
The symmetry employed for this shelxl refinement is uniquely defined
by the following loop, which should always be used as a source of
symmetry information in preference to the above space-group names.
They are only intended as comments.
;
_shelx_estimated_absorpt_t_min 0.964
_shelx_estimated_absorpt_t_max 0.980

loop_
_space_group_symop_operation_xyz
'x, y, z'
'-x, -y, -z'

loop_
_atom_site_label
_atom_site_type_symbol
_atom_site_fract_x
_atom_site_fract_y
_atom_site_fract_z
_atom_site_U_iso_or_equiv
_atom_site_adp_type
_atom_site_occupancy
_atom_site_site_symmetry_order
_atom_site_calc_flag
_atom_site_refinement_flags_posn
_atom_site_refinement_flags_adp
_atom_site_refinement_flags_occupancy
_atom_site_disorder_assembly
_atom_site_disorder_group
P1 P 0.52011(6) 0.02403(6) 0.22722(3) 0.01200(15) Uani 1 1 d . . . . .
P2 P 0.99781(7) -0.03074(6) 0.15640(3) 0.01364(15) Uani 1 1 d . . . . .
N1 N 0.5364(2) -0.13489(19) 0.21301(10) 0.0133(4) Uani 1 1 d . . . . .
B3 B 0.6136(3) -0.4197(3) 0.21183(16) 0.0195(6) Uani 1 1 d . . . . .
H3 H 0.578858 -0.406454 0.151408 0.023 Uiso 1 1 calc R U . A 1
B4 B 0.7796(3) -0.4063(3) 0.22780(17) 0.0206(6) Uani 1 1 d . . . . .
H4 H 0.858296 -0.386656 0.177641 0.025 Uiso 1 1 calc R U . B 1
B5 B 0.7419(3) -0.3257(3) 0.31853(16) 0.0241(6) Uani 0.5 1 d . . P C 1
H5 H 0.794951 -0.252109 0.328758 0.029 Uiso 0.5 1 calc R U P C 1
C2A C 0.7419(3) -0.3257(3) 0.31853(16) 0.0241(6) Uani 0.5 1 d . . P C 2
HA H 0.794951 -0.252109 0.328758 0.029 Uiso 0.5 1 calc R U P C 2
B6 B 0.5531(3) -0.2935(3) 0.35794(15) 0.0166(6) Uani 1 1 d . . . . .
H6 H 0.478827 -0.197788 0.393337 0.020 Uiso 1 1 calc R U . C 1
B7 B 0.5783(3) -0.5447(3) 0.28809(16) 0.0207(6) Uani 1 1 d . . . . .
H7 H 0.521572 -0.615063 0.277746 0.025 Uiso 1 1 calc R U . C 1
B8 B 0.7676(3) -0.5799(3) 0.24805(16) 0.0217(6) Uani 1 1 d . . . . .
H8 H 0.838146 -0.674999 0.211620 0.026 Uiso 1 1 calc R U . . .
B9 B 0.8473(3) -0.5216(3) 0.31457(17) 0.0223(6) Uani 1 1 d . . . . .
H9 H 0.971628 -0.578541 0.322322 0.027 Uiso 1 1 calc R U . C 1
B10 B 0.7069(3) -0.4509(3) 0.39509(16) 0.0201(6) Uani 1 1 d . . . . .
H10 H 0.738051 -0.460610 0.455968 0.024 Uiso 1 1 calc R U . C 1
B11 B 0.5418(3) -0.4672(3) 0.37879(16) 0.0203(6) Uani 1 1 d . . . . .
H11 H 0.462136 -0.487001 0.428314 0.024 Uiso 1 1 calc R U . C 1
B12 B 0.7234(3) -0.6087(3) 0.35169(16) 0.0189(6) Uani 1 1 d . . . . .
H12 H 0.765477 -0.723066 0.383685 0.023 Uiso 1 1 calc R U . . .
C1 C 0.6042(2) -0.2702(2) 0.25598(13) 0.0137(5) Uani 1 1 d . . . . .
C2 C 0.4901(3) -0.3587(2) 0.29338(13) 0.0113(5) Uani 0.5 1 d . . P C 1
H2 H 0.365677 -0.301428 0.285851 0.014 Uiso 0.5 1 calc R U P C 1
B5A B 0.4901(3) -0.3587(2) 0.29338(13) 0.0113(5) Uani 0.5 1 d . . P C 2
HB H 0.365677 -0.301428 0.285851 0.014 Uiso 0.5 1 calc R U P C 2
C3 C 0.6965(2) 0.0449(2) 0.21933(13) 0.0146(5) Uani 1 1 d . . . . .
H3A H 0.673142 0.152358 0.212161 0.018 Uiso 1 1 calc R U . . .
H3B H 0.743760 0.002593 0.269205 0.018 Uiso 1 1 calc R U . . .
C4 C 0.8108(2) -0.0314(2) 0.15101(13) 0.0136(5) Uani 1 1 d . . . . .
H4A H 0.771712 0.021297 0.100335 0.016 Uiso 1 1 calc R U . . .
H4B H 0.823387 -0.135407 0.153247 0.016 Uiso 1 1 calc R U . . .
C5 C 0.4181(2) 0.0967(2) 0.31897(13) 0.0134(5) Uani 1 1 d . . . . .
C6 C 0.4840(3) 0.1291(3) 0.37523(14) 0.0202(5) Uani 1 1 d . . . . .
H6A H 0.586298 0.117432 0.365043 0.024 Uiso 1 1 calc R U . . .
C7 C 0.4001(3) 0.1783(3) 0.44607(14) 0.0276(6) Uani 1 1 d . . . . .
H7A H 0.445388 0.200407 0.484075 0.033 Uiso 1 1 calc R U . . .
C8 C 0.2520(3) 0.1952(3) 0.46163(14) 0.0252(6) Uani 1 1 d . . . . .
H8A H 0.195450 0.228528 0.510298 0.030 Uiso 1 1 calc R U . . .
C9 C 0.1855(3) 0.1637(3) 0.40631(14) 0.0232(6) Uani 1 1 d . . . . .
H9A H 0.083365 0.174955 0.417130 0.028 Uiso 1 1 calc R U . . .
C10 C 0.2674(3) 0.1159(2) 0.33519(14) 0.0195(5) Uani 1 1 d . . . . .
H10A H 0.220547 0.095891 0.297123 0.023 Uiso 1 1 calc R U . . .
C11 C 0.4076(2) 0.1478(2) 0.15131(13) 0.0128(5) Uani 1 1 d . . . . .
C12 C 0.3913(3) 0.0913(2) 0.08645(13) 0.0178(5) Uani 1 1 d . . . . .
H12A H 0.441521 -0.012740 0.081583 0.021 Uiso 1 1 calc R U . . .
C13 C 0.3022(3) 0.1863(3) 0.02897(14) 0.0212(5) Uani 1 1 d . . . . .
H13 H 0.292108 0.147039 -0.015360 0.025 Uiso 1 1 calc R U . . .
C14 C 0.2278(3) 0.3376(3) 0.03554(14) 0.0199(5) Uani 1 1 d . . . . .
H14 H 0.165231 0.402011 -0.003601 0.024 Uiso 1 1 calc R U . . .
C15 C 0.2448(3) 0.3954(3) 0.09974(13) 0.0213(6) Uani 1 1 d . . . . .
H15 H 0.194928 0.499594 0.104051 0.026 Uiso 1 1 calc R U . . .
C16 C 0.3341(3) 0.3016(2) 0.15721(13) 0.0184(5) Uani 1 1 d . . . . .
H16 H 0.345662 0.341501 0.200880 0.022 Uiso 1 1 calc R U . . .
C17 C 1.1186(2) -0.1580(2) 0.08241(13) 0.0136(5) Uani 1 1 d . . . . .
C18 C 1.0623(3) -0.1983(2) 0.02505(13) 0.0154(5) Uani 1 1 d . . . . .
H18 H 0.955735 -0.166822 0.026213 0.018 Uiso 1 1 calc R U . . .
C19 C 1.1603(3) -0.2841(2) -0.03390(13) 0.0179(5) Uani 1 1 d . . . . .
H19 H 1.120141 -0.310630 -0.072562 0.021 Uiso 1 1 calc R U . . .
C20 C 1.3148(3) -0.3307(2) -0.03645(13) 0.0198(5) Uani 1 1 d . . . . .
H20 H 1.381335 -0.388845 -0.076894 0.024 Uiso 1 1 calc R U . . .
C21 C 1.3734(3) -0.2923(2) 0.02039(13) 0.0198(5) Uani 1 1 d . . . . .
H21 H 1.480091 -0.324688 0.018963 0.024 Uiso 1 1 calc R U . . .
C22 C 1.2760(3) -0.2067(2) 0.07921(13) 0.0169(5) Uani 1 1 d . . . . .
H22 H 1.316883 -0.180945 0.117819 0.020 Uiso 1 1 calc R U . . .
C23 C 1.0505(2) -0.1480(2) 0.24910(13) 0.0155(5) Uani 1 1 d . . . . .
C24 C 1.1054(3) -0.3034(3) 0.25870(14) 0.0190(5) Uani 1 1 d . . . . .
H24 H 1.120199 -0.355957 0.214537 0.023 Uiso 1 1 calc R U . . .
C25 C 1.1383(3) -0.3814(3) 0.33190(15) 0.0250(6) Uani 1 1 d . . . . .
H25 H 1.176357 -0.486872 0.337536 0.030 Uiso 1 1 calc R U . . .
C26 C 1.1161(3) -0.3061(3) 0.39690(15) 0.0300(6) Uani 1 1 d . . . . .
H26 H 1.138335 -0.359806 0.447071 0.036 Uiso 1 1 calc R U . . .
C27 C 1.0615(3) -0.1529(3) 0.38873(15) 0.0299(6) Uani 1 1 d . . . . .
H27 H 1.045540 -0.101021 0.433328 0.036 Uiso 1 1 calc R U . . .
C28 C 1.0300(3) -0.0747(3) 0.31538(14) 0.0223(6) Uani 1 1 d . . . . .
H28 H 0.993761 0.030607 0.310120 0.027 Uiso 1 1 calc R U . . .

loop_
_atom_site_aniso_label
_atom_site_aniso_U_11
_atom_site_aniso_U_22
_atom_site_aniso_U_33
_atom_site_aniso_U_23
_atom_site_aniso_U_13
_atom_site_aniso_U_12
P1 0.0131(3) 0.0089(3) 0.0123(3) -0.0017(2) -0.0021(2) -0.0027(2)
P2 0.0139(3) 0.0121(3) 0.0141(3) -0.0022(2) -0.0011(2) -0.0045(3)
N1 0.0157(10) 0.0088(9) 0.0141(10) 0.0008(8) -0.0046(8) -0.0034(8)
B3 0.0315(17) 0.0104(12) 0.0162(14) -0.0045(11) -0.0027(12) -0.0074(12)
B4 0.0173(15) 0.0136(13) 0.0239(15) -0.0015(12) 0.0030(12) -0.0019(12)
B5 0.0253(15) 0.0178(13) 0.0293(15) -0.0004(12) -0.0105(12) -0.0073(12)
C2A 0.0253(15) 0.0178(13) 0.0293(15) -0.0004(12) -0.0105(12) -0.0073(12)
B6 0.0226(15) 0.0140(13) 0.0109(13) -0.0008(11) -0.0032(11) -0.0054(12)
B7 0.0289(17) 0.0118(13) 0.0232(15) 0.0007(12) -0.0069(13) -0.0097(13)
B8 0.0291(17) 0.0109(13) 0.0207(15) -0.0019(12) -0.0030(12) -0.0041(12)
B9 0.0174(15) 0.0137(13) 0.0313(17) 0.0020(12) -0.0074(12) -0.0022(12)
B10 0.0272(16) 0.0120(13) 0.0190(14) 0.0016(11) -0.0088(12) -0.0053(12)
B11 0.0241(16) 0.0154(13) 0.0196(15) 0.0040(12) -0.0041(12) -0.0080(13)
B12 0.0220(15) 0.0115(13) 0.0213(15) 0.0013(11) -0.0054(12) -0.0052(12)
C1 0.0158(12) 0.0099(11) 0.0141(12) -0.0018(9) -0.0023(9) -0.0039(10)
C2 0.0132(12) 0.0080(11) 0.0129(12) 0.0015(9) -0.0029(9) -0.0050(10)
B5A 0.0132(12) 0.0080(11) 0.0129(12) 0.0015(9) -0.0029(9) -0.0050(10)
C3 0.0139(12) 0.0121(11) 0.0169(12) -0.0028(9) -0.0023(9) -0.0038(10)
C4 0.0131(12) 0.0116(11) 0.0146(12) -0.0029(9) -0.0015(9) -0.0032(10)
C5 0.0158(12) 0.0070(10) 0.0135(11) -0.0017(9) -0.0009(9) -0.0013(9)
C6 0.0174(13) 0.0218(13) 0.0207(13) -0.0068(11) 0.0008(10) -0.0069(11)
C7 0.0315(16) 0.0327(14) 0.0210(14) -0.0136(12) -0.0003(11) -0.0129(13)
C8 0.0290(15) 0.0244(13) 0.0151(13) -0.0062(11) 0.0054(11) -0.0059(12)
C9 0.0174(13) 0.0230(13) 0.0214(13) -0.0010(11) 0.0025(10) -0.0032(11)
C10 0.0198(13) 0.0181(12) 0.0180(13) -0.0025(10) -0.0019(10) -0.0055(11)
C11 0.0121(11) 0.0118(11) 0.0135(11) -0.0009(9) -0.0009(9) -0.0045(10)
C12 0.0190(13) 0.0120(11) 0.0222(13) -0.0021(10) -0.0030(10) -0.0059(10)
C13 0.0247(14) 0.0214(12) 0.0202(13) -0.0014(11) -0.0087(11) -0.0102(11)
C14 0.0159(13) 0.0207(12) 0.0182(13) 0.0049(10) -0.0063(10) -0.0040(11)
C15 0.0253(14) 0.0124(11) 0.0195(13) 0.0004(10) -0.0018(11) -0.0025(11)
C16 0.0249(14) 0.0131(11) 0.0141(12) -0.0032(10) -0.0021(10) -0.0046(11)
C17 0.0163(12) 0.0083(10) 0.0137(11) 0.0018(9) -0.0009(9) -0.0040(10)
C18 0.0164(12) 0.0119(11) 0.0143(12) 0.0008(9) -0.0007(9) -0.0036(10)
C19 0.0288(14) 0.0108(11) 0.0126(12) 0.0018(9) -0.0047(10) -0.0071(11)
C20 0.0243(14) 0.0112(11) 0.0158(12) -0.0003(10) 0.0037(10) -0.0024(11)
C21 0.0160(13) 0.0169(12) 0.0210(13) 0.0007(10) 0.0028(10) -0.0042(11)
C22 0.0188(13) 0.0136(11) 0.0171(12) 0.0006(10) -0.0026(10) -0.0063(10)
C23 0.0112(12) 0.0193(12) 0.0159(12) -0.0016(10) -0.0010(9) -0.0067(10)
C24 0.0161(13) 0.0216(12) 0.0182(13) -0.0014(10) -0.0026(10) -0.0070(11)
C25 0.0148(13) 0.0266(14) 0.0292(15) 0.0087(12) -0.0052(11) -0.0073(11)
C26 0.0200(14) 0.0489(18) 0.0164(13) 0.0120(13) -0.0059(11) -0.0139(13)
C27 0.0285(15) 0.0445(17) 0.0159(13) -0.0042(12) -0.0025(11) -0.0141(14)
C28 0.0201(13) 0.0278(13) 0.0188(13) -0.0041(11) -0.0021(10) -0.0095(12)

loop_
_atom_type_symbol
_atom_type_description
_atom_type_scat_dispersion_real
_atom_type_scat_dispersion_imag
_atom_type_scat_source
C C 0.0033 0.0016 'International Tables Vol C Tables 4.2.6.8 and 6.1.1.4'
H H 0.0000 0.0000 'International Tables Vol C Tables 4.2.6.8 and 6.1.1.4'
B B 0.0013 0.0007 'International Tables Vol C Tables 4.2.6.8 and 6.1.1.4'
N N 0.0061 0.0033 'International Tables Vol C Tables 4.2.6.8 and 6.1.1.4'
P P 0.1023 0.0942 'International Tables Vol C Tables 4.2.6.8 and 6.1.1.4'

loop_
_geom_angle_atom_site_label_1
_geom_angle_atom_site_label_2
_geom_angle_atom_site_label_3
_geom_angle
_geom_angle_site_symmetry_1
_geom_angle_site_symmetry_3
_geom_angle_publ_flag
N1 P1 C11 104.02(10) . . ?
N1 P1 C5 117.03(10) . . ?
C11 P1 C5 105.62(10) . . ?
N1 P1 C3 115.98(10) . . ?
C11 P1 C3 108.62(10) . . ?
C5 P1 C3 104.93(10) . . ?
C23 P2 C17 102.29(10) . . ?
C23 P2 C4 100.31(10) . . ?
C17 P2 C4 101.08(10) . . ?
C1 N1 P1 129.62(15) . . ?
B5A B3 C1 59.43(13) . . ?
C2 B3 C1 59.43(13) . . ?
B5A B3 B4 104.99(18) . . ?
C2 B3 B4 104.99(18) . . ?
C1 B3 B4 58.66(14) . . ?
B5A B3 B8 104.46(19) . . ?
C2 B3 B8 104.46(19) . . ?
C1 B3 B8 106.64(18) . . ?
B4 B3 B8 60.33(15) . . ?
B5A B3 B7 58.03(14) . . ?
C2 B3 B7 58.03(14) . . ?
C1 B3 B7 107.33(18) . . ?
B4 B3 B7 108.3(2) . . ?
B8 B3 B7 60.16(16) . . ?
C2 B3 H3 124.5 . . ?
C1 B3 H3 122.4 . . ?
B4 B3 H3 122.3 . . ?
B8 B3 H3 122.7 . . ?
B7 B3 H3 121.6 . . ?
C1 B4 B3 60.21(14) . . ?
C1 B4 B9 106.39(19) . . ?
B3 B4 B9 107.89(19) . . ?
C1 B4 B8 107.63(19) . . ?
B3 B4 B8 60.04(15) . . ?
B9 B4 B8 60.30(15) . . ?
C1 B4 B5 58.43(14) . . ?
B3 B4 B5 107.54(18) . . ?
B9 B4 B5 60.14(15) . . ?
B8 B4 B5 108.44(19) . . ?
C1 B4 C2A 58.43(14) . . ?
B3 B4 C2A 107.54(18) . . ?
B9 B4 C2A 60.14(15) . . ?
B8 B4 C2A 108.44(19) . . ?
C1 B4 H4 122.8 . . ?
B3 B4 H4 121.6 . . ?
B9 B4 H4 122.0 . . ?
B8 B4 H4 121.3 . . ?
B5 B4 H4 122.0 . . ?
C1 B5 B6 60.66(14) . . ?
C1 B5 B10 107.33(18) . . ?
B6 B5 B10 59.38(15) . . ?
C1 B5 B9 106.17(17) . . ?
B6 B5 B9 107.31(18) . . ?
B10 B5 B9 60.09(15) . . ?
C1 B5 B4 58.79(14) . . ?
B6 B5 B4 107.78(18) . . ?
B10 B5 B4 107.68(18) . . ?
B9 B5 B4 59.51(15) . . ?
C1 B5 H5 122.6 . . ?
B6 B5 H5 121.7 . . ?
B10 B5 H5 121.9 . . ?
B9 B5 H5 122.5 . . ?
B4 B5 H5 122.2 . . ?
C1 C2A B6 60.66(14) . . ?
C1 C2A B10 107.33(18) . . ?
B6 C2A B10 59.38(15) . . ?
C1 C2A B9 106.17(17) . . ?
B6 C2A B9 107.31(18) . . ?
B10 C2A B9 60.09(15) . . ?
C1 C2A B4 58.79(14) . . ?
B6 C2A B4 107.78(18) . . ?
B10 C2A B4 107.68(18) . . ?
B9 C2A B4 59.51(15) . . ?
C1 C2A HA 122.6 . . ?
B6 C2A HA 121.7 . . ?
B10 C2A HA 121.9 . . ?
B9 C2A HA 122.5 . . ?
B4 C2A HA 122.2 . . ?
B5A B6 B10 104.58(17) . . ?
C2 B6 B10 104.58(17) . . ?
B5A B6 C1 59.38(13) . . ?
C2 B6 C1 59.38(13) . . ?
B10 B6 C1 105.95(18) . . ?
B5A B6 B11 58.66(14) . . ?
C2 B6 B11 58.66(14) . . ?
B10 B6 B11 60.10(15) . . ?
C1 B6 B11 107.61(17) . . ?
C2 B6 B5 104.66(18) . . ?
B10 B6 B5 60.40(15) . . ?
C1 B6 B5 57.88(14) . . ?
B11 B6 B5 108.55(18) . . ?
B5A B6 C2A 104.66(18) . . ?
B10 B6 C2A 60.40(15) . . ?
C1 B6 C2A 57.88(14) . . ?
B11 B6 C2A 108.55(18) . . ?
C2 B6 H6 124.3 . . ?
B10 B6 H6 122.8 . . ?
C1 B6 H6 122.8 . . ?
B11 B6 H6 121.1 . . ?
B5 B6 H6 122.5 . . ?
B5A B7 B12 104.54(18) . . ?
C2 B7 B12 104.54(18) . . ?
B5A B7 B11 58.65(14) . . ?
C2 B7 B11 58.65(14) . . ?
B12 B7 B11 60.04(15) . . ?
B5A B7 B3 58.88(14) . . ?
C2 B7 B3 58.88(14) . . ?
B12 B7 B3 108.0(2) . . ?
B11 B7 B3 108.26(18) . . ?
B5A B7 B8 104.79(18) . . ?
C2 B7 B8 104.79(18) . . ?
B12 B7 B8 60.38(15) . . ?
B11 B7 B8 108.56(19) . . ?
B3 B7 B8 59.74(16) . . ?
C2 B7 H7 124.8 . . ?
B12 B7 H7 122.4 . . ?
B11 B7 H7 121.2 . . ?
B3 B7 H7 121.5 . . ?
B8 B7 H7 122.1 . . ?
B3 B8 B4 59.64(15) . . ?
B3 B8 B7 60.10(15) . . ?
B4 B8 B7 107.75(18) . . ?
B3 B8 B9 107.16(18) . . ?
B4 B8 B9 59.78(15) . . ?
B7 B8 B9 107.29(19) . . ?
B3 B8 B12 107.65(19) . . ?
B4 B8 B12 107.87(18) . . ?
B7 B8 B12 59.64(15) . . ?
B9 B8 B12 59.89(15) . . ?
B3 B8 H8 122.1 . . ?
B4 B8 H8 121.8 . . ?
B7 B8 H8 122.0 . . ?
B9 B8 H8 122.2 . . ?
B12 B8 H8 121.8 . . ?
B4 B9 B12 108.2(2) . . ?
B4 B9 B8 59.92(15) . . ?
B12 B9 B8 60.12(15) . . ?
B4 B9 B5 60.34(15) . . ?
B12 B9 B5 108.25(19) . . ?
B8 B9 B5 108.29(19) . . ?
B4 B9 C2A 60.34(15) . . ?
B12 B9 C2A 108.25(19) . . ?
B8 B9 C2A 108.29(19) . . ?
B4 B9 B10 108.14(19) . . ?
B12 B9 B10 60.24(15) . . ?
B8 B9 B10 108.2(2) . . ?
B5 B9 B10 59.84(15) . . ?
C2A B9 B10 59.84(15) . . ?
B4 B9 H9 121.6 . . ?
B12 B9 H9 121.5 . . ?
B8 B9 H9 121.6 . . ?
B5 B9 H9 121.5 . . ?
B10 B9 H9 121.7 . . ?
B6 B10 B11 60.26(15) . . ?
B6 B10 C2A 60.21(15) . . ?
B11 B10 C2A 108.53(19) . . ?
B6 B10 B5 60.21(15) . . ?
B11 B10 B5 108.53(19) . . ?
B6 B10 B9 107.95(19) . . ?
B11 B10 B9 107.79(19) . . ?
C2A B10 B9 60.07(15) . . ?
B5 B10 B9 60.07(15) . . ?
B6 B10 B12 107.88(19) . . ?
B11 B10 B12 59.78(15) . . ?
C2A B10 B12 108.06(19) . . ?
B5 B10 B12 108.06(19) . . ?
B9 B10 B12 59.77(15) . . ?
B6 B10 H10 121.6 . . ?
B11 B10 H10 121.6 . . ?
B5 B10 H10 121.4 . . ?
B9 B10 H10 121.9 . . ?
B12 B10 H10 121.9 . . ?
B5A B11 B10 103.92(18) . . ?
C2 B11 B10 103.92(18) . . ?
B5A B11 B6 58.26(14) . . ?
C2 B11 B6 58.26(14) . . ?
B10 B11 B6 59.64(15) . . ?
B5A B11 B12 104.11(19) . . ?
C2 B11 B12 104.11(19) . . ?
B10 B11 B12 60.64(15) . . ?
B6 B11 B12 108.1(2) . . ?
B5A B11 B7 58.21(14) . . ?
C2 B11 B7 58.21(14) . . ?
B10 B11 B7 108.1(2) . . ?
B6 B11 B7 107.44(19) . . ?
B12 B11 B7 59.92(15) . . ?
C2 B11 H11 125.5 . . ?
B10 B11 H11 122.3 . . ?
B6 B11 H11 121.8 . . ?
B12 B11 H11 122.2 . . ?
B7 B11 H11 121.7 . . ?
B7 B12 B11 60.05(15) . . ?
B7 B12 B9 107.63(19) . . ?
B11 B12 B9 107.81(18) . . ?
B7 B12 B8 59.98(16) . . ?
B11 B12 B8 108.25(19) . . ?
B9 B12 B8 59.99(15) . . ?
B7 B12 B10 107.38(18) . . ?
B11 B12 B10 59.58(15) . . ?
B9 B12 B10 60.00(15) . . ?
B8 B12 B10 107.95(18) . . ?
B7 B12 H12 122.0 . . ?
B11 B12 H12 121.7 . . ?
B9 B12 H12 121.8 . . ?
B8 B12 H12 121.5 . . ?
B10 B12 H12 122.1 . . ?
N1 C1 B5A 116.33(18) . . ?
N1 C1 C2 116.33(18) . . ?
N1 C1 C2A 128.88(18) . . ?
B5A C1 C2A 106.57(17) . . ?
N1 C1 B5 128.88(18) . . ?
C2 C1 B5 106.57(17) . . ?
N1 C1 B4 123.83(19) . . ?
B5A C1 B4 106.64(16) . . ?
C2 C1 B4 106.64(16) . . ?
C2A C1 B4 62.78(15) . . ?
B5 C1 B4 62.78(15) . . ?
N1 C1 B3 113.48(18) . . ?
B5A C1 B3 59.07(13) . . ?
C2 C1 B3 59.07(13) . . ?
C2A C1 B3 111.75(17) . . ?
B5 C1 B3 111.75(17) . . ?
B4 C1 B3 61.13(15) . . ?
N1 C1 B6 121.10(18) . . ?
B5A C1 B6 58.21(13) . . ?
C2 C1 B6 58.21(13) . . ?
C2A C1 B6 61.46(15) . . ?
B5 C1 B6 61.46(15) . . ?
B4 C1 B6 111.56(18) . . ?
B3 C1 B6 109.23(17) . . ?
B7 C2 B6 115.48(18) . . ?
B7 C2 B11 63.14(15) . . ?
B6 C2 B11 63.08(15) . . ?
B7 C2 B3 63.09(15) . . ?
B6 C2 B3 114.84(18) . . ?
B11 C2 B3 115.41(18) . . ?
B7 C2 C1 113.12(17) . . ?
B6 C2 C1 62.41(14) . . ?
B11 C2 C1 113.61(18) . . ?
B3 C2 C1 61.50(13) . . ?
B7 C2 H2 117.6 . . ?
B6 C2 H2 117.2 . . ?
B11 C2 H2 117.4 . . ?
B3 C2 H2 117.6 . . ?
C1 C2 H2 119.4 . . ?
B7 B5A B6 115.48(18) . . ?
B7 B5A B11 63.14(15) . . ?
B6 B5A B11 63.08(15) . . ?
B7 B5A B3 63.09(15) . . ?
B6 B5A B3 114.84(18) . . ?
B11 B5A B3 115.41(18) . . ?
B7 B5A C1 113.12(17) . . ?
B6 B5A C1 62.41(14) . . ?
B11 B5A C1 113.61(18) . . ?
B3 B5A C1 61.50(13) . . ?
B7 B5A HB 117.6 . . ?
B6 B5A HB 117.2 . . ?
B11 B5A HB 117.4 . . ?
B3 B5A HB 117.6 . . ?
C1 B5A HB 119.4 . . ?
C4 C3 P1 113.23(14) . . ?
C4 C3 H3A 108.9 . . ?
P1 C3 H3A 108.9 . . ?
C4 C3 H3B 108.9 . . ?
P1 C3 H3B 108.9 . . ?
H3A C3 H3B 107.7 . . ?
C3 C4 P2 110.48(14) . . ?
C3 C4 H4A 109.6 . . ?
P2 C4 H4A 109.6 . . ?
C3 C4 H4B 109.6 . . ?
P2 C4 H4B 109.6 . . ?
H4A C4 H4B 108.1 . . ?
C10 C5 C6 118.8(2) . . ?
C10 C5 P1 117.76(16) . . ?
C6 C5 P1 123.43(17) . . ?
C7 C6 C5 120.1(2) . . ?
C7 C6 H6A 120.0 . . ?
C5 C6 H6A 120.0 . . ?
C8 C7 C6 120.5(2) . . ?
C8 C7 H7A 119.7 . . ?
C6 C7 H7A 119.7 . . ?
C7 C8 C9 119.9(2) . . ?
C7 C8 H8A 120.1 . . ?
C9 C8 H8A 120.1 . . ?
C8 C9 C10 120.2(2) . . ?
C8 C9 H9A 119.9 . . ?
C10 C9 H9A 119.9 . . ?
C9 C10 C5 120.6(2) . . ?
C9 C10 H10A 119.7 . . ?
C5 C10 H10A 119.7 . . ?
C12 C11 C16 119.2(2) . . ?
C12 C11 P1 120.21(16) . . ?
C16 C11 P1 120.57(16) . . ?
C13 C12 C11 120.1(2) . . ?
C13 C12 H12A 119.9 . . ?
C11 C12 H12A 119.9 . . ?
C14 C13 C12 120.6(2) . . ?
C14 C13 H13 119.7 . . ?
C12 C13 H13 119.7 . . ?
C13 C14 C15 119.7(2) . . ?
C13 C14 H14 120.1 . . ?
C15 C14 H14 120.1 . . ?
C16 C15 C14 120.2(2) . . ?
C16 C15 H15 119.9 . . ?
C14 C15 H15 119.9 . . ?
C15 C16 C11 120.2(2) . . ?
C15 C16 H16 119.9 . . ?
C11 C16 H16 119.9 . . ?
C18 C17 C22 118.1(2) . . ?
C18 C17 P2 123.84(17) . . ?
C22 C17 P2 117.78(16) . . ?
C19 C18 C17 120.8(2) . . ?
C19 C18 H18 119.6 . . ?
C17 C18 H18 119.6 . . ?
C20 C19 C18 120.3(2) . . ?
C20 C19 H19 119.8 . . ?
C18 C19 H19 119.8 . . ?
C19 C20 C21 119.7(2) . . ?
C19 C20 H20 120.1 . . ?
C21 C20 H20 120.1 . . ?
C22 C21 C20 120.1(2) . . ?
C22 C21 H21 120.0 . . ?
C20 C21 H21 120.0 . . ?
C21 C22 C17 120.9(2) . . ?
C21 C22 H22 119.6 . . ?
C17 C22 H22 119.6 . . ?
C28 C23 C24 118.0(2) . . ?
C28 C23 P2 116.71(17) . . ?
C24 C23 P2 125.28(17) . . ?
C25 C24 C23 120.7(2) . . ?
C25 C24 H24 119.6 . . ?
C23 C24 H24 119.6 . . ?
C24 C25 C26 120.2(2) . . ?
C24 C25 H25 119.9 . . ?
C26 C25 H25 119.9 . . ?
C27 C26 C25 119.9(2) . . ?
C27 C26 H26 120.0 . . ?
C25 C26 H26 120.0 . . ?
C26 C27 C28 119.9(2) . . ?
C26 C27 H27 120.0 . . ?
C28 C27 H27 120.0 . . ?
C27 C28 C23 121.2(2) . . ?
C27 C28 H28 119.4 . . ?
C23 C28 H28 119.4 . . ?

loop_
_geom_bond_atom_site_label_1
_geom_bond_atom_site_label_2
_geom_bond_distance
_geom_bond_site_symmetry_2
_geom_bond_publ_flag
P1 N1 1.5845(17) . ?
P1 C11 1.800(2) . ?
P1 C5 1.805(2) . ?
P1 C3 1.817(2) . ?
P2 C23 1.835(2) . ?
P2 C17 1.835(2) . ?
P2 C4 1.858(2) . ?
N1 C1 1.376(3) . ?
B3 B5A 1.704(3) . ?
B3 C2 1.704(3) . ?
B3 C1 1.746(3) . ?
B3 B4 1.762(4) . ?
B3 B8 1.769(4) . ?
B3 B7 1.775(4) . ?
B3 H3 1.1200 . ?
B4 C1 1.718(3) . ?
B4 B9 1.771(4) . ?
B4 B8 1.774(4) . ?
B4 B5 1.786(4) . ?
B4 C2A 1.786(4) . ?
B4 H4 1.1200 . ?
B5 C1 1.711(3) . ?
B5 B6 1.775(4) . ?
B5 B10 1.779(4) . ?
B5 B9 1.783(4) . ?
B5 H5 1.1200 . ?
C2A C1 1.711(3) . ?
C2A B6 1.775(4) . ?
C2A B10 1.779(4) . ?
C2A B9 1.783(4) . ?
C2A HA 1.1200 . ?
B6 B5A 1.689(3) . ?
B6 C2 1.689(3) . ?
B6 B10 1.760(4) . ?
B6 C1 1.761(3) . ?
B6 B11 1.771(4) . ?
B6 H6 1.1200 . ?
B7 B5A 1.689(3) . ?
B7 C2 1.689(3) . ?
B7 B12 1.770(4) . ?
B7 B11 1.772(4) . ?
B7 B8 1.776(4) . ?
B7 H7 1.1200 . ?
B8 B9 1.781(4) . ?
B8 B12 1.783(4) . ?
B8 H8 1.1200 . ?
B9 B12 1.779(4) . ?
B9 B10 1.783(4) . ?
B9 H9 1.1200 . ?
B10 B11 1.768(4) . ?
B10 B12 1.787(4) . ?
B10 H10 1.1200 . ?
B11 B5A 1.697(3) . ?
B11 C2 1.697(3) . ?
B11 B12 1.772(4) . ?
B11 H11 1.1200 . ?
B12 H12 1.1200 . ?
C1 B5A 1.710(3) . ?
C1 C2 1.710(3) . ?
C2 H2 1.1200 . ?
B5A HB 1.1200 . ?
C3 C4 1.532(3) . ?
C3 H3A 0.9900 . ?
C3 H3B 0.9900 . ?
C4 H4A 0.9900 . ?
C4 H4B 0.9900 . ?
C5 C10 1.394(3) . ?
C5 C6 1.397(3) . ?
C6 C7 1.389(3) . ?
C6 H6A 0.9500 . ?
C7 C8 1.376(3) . ?
C7 H7A 0.9500 . ?
C8 C9 1.383(3) . ?
C8 H8A 0.9500 . ?
C9 C10 1.385(3) . ?
C9 H9A 0.9500 . ?
C10 H10A 0.9500 . ?
C11 C12 1.391(3) . ?
C11 C16 1.400(3) . ?
C12 C13 1.384(3) . ?
C12 H12A 0.9500 . ?
C13 C14 1.381(3) . ?
C13 H13 0.9500 . ?
C14 C15 1.391(3) . ?
C14 H14 0.9500 . ?
C15 C16 1.381(3) . ?
C15 H15 0.9500 . ?
C16 H16 0.9500 . ?
C17 C18 1.395(3) . ?
C17 C22 1.398(3) . ?
C18 C19 1.392(3) . ?
C18 H18 0.9500 . ?
C19 C20 1.375(3) . ?
C19 H19 0.9500 . ?
C20 C21 1.390(3) . ?
C20 H20 0.9500 . ?
C21 C22 1.388(3) . ?
C21 H21 0.9500 . ?
C22 H22 0.9500 . ?
C23 C28 1.396(3) . ?
C23 C24 1.400(3) . ?
C24 C25 1.385(3) . ?
C24 H24 0.9500 . ?
C25 C26 1.385(3) . ?
C25 H25 0.9500 . ?
C26 C27 1.380(4) . ?
C26 H26 0.9500 . ?
C27 C28 1.386(3) . ?
C27 H27 0.9500 . ?
C28 H28 0.9500 . ?

loop_
_geom_torsion_atom_site_label_1
_geom_torsion_atom_site_label_2
_geom_torsion_atom_site_label_3
_geom_torsion_atom_site_label_4
_geom_torsion
_geom_torsion_site_symmetry_1
_geom_torsion_site_symmetry_2
_geom_torsion_site_symmetry_3
_geom_torsion_site_symmetry_4
_geom_torsion_publ_flag
C11 P1 N1 C1 -176.20(19) . . . . ?
C5 P1 N1 C1 -60.2(2) . . . . ?
C3 P1 N1 C1 64.6(2) . . . . ?
B5A B3 B4 C1 -38.78(16) . . . . ?
C2 B3 B4 C1 -38.78(16) . . . . ?
B8 B3 B4 C1 -137.12(19) . . . . ?
B7 B3 B4 C1 -99.53(19) . . . . ?
B5A B3 B4 B9 60.2(2) . . . . ?
C2 B3 B4 B9 60.2(2) . . . . ?
C1 B3 B4 B9 99.02(19) . . . . ?
B8 B3 B4 B9 -38.10(18) . . . . ?
B7 B3 B4 B9 -0.5(2) . . . . ?
B5A B3 B4 B8 98.34(19) . . . . ?
C2 B3 B4 B8 98.34(19) . . . . ?
C1 B3 B4 B8 137.12(19) . . . . ?
B7 B3 B4 B8 37.59(17) . . . . ?
C2 B3 B4 B5 -3.2(2) . . . . ?
C1 B3 B4 B5 35.55(16) . . . . ?
B8 B3 B4 B5 -101.6(2) . . . . ?
B7 B3 B4 B5 -64.0(2) . . . . ?
B5A B3 B4 C2A -3.2(2) . . . . ?
C1 B3 B4 C2A 35.55(16) . . . . ?
B8 B3 B4 C2A -101.6(2) . . . . ?
B7 B3 B4 C2A -64.0(2) . . . . ?
B3 B4 B5 C1 -36.31(16) . . . . ?
B9 B4 B5 C1 -137.26(19) . . . . ?
B8 B4 B5 C1 -99.8(2) . . . . ?
C1 B4 B5 B6 37.25(16) . . . . ?
B3 B4 B5 B6 0.9(2) . . . . ?
B9 B4 B5 B6 -100.0(2) . . . . ?
B8 B4 B5 B6 -62.5(2) . . . . ?
C1 B4 B5 B10 99.9(2) . . . . ?
B3 B4 B5 B10 63.6(2) . . . . ?
B9 B4 B5 B10 -37.34(18) . . . . ?
B8 B4 B5 B10 0.1(2) . . . . ?
C1 B4 B5 B9 137.26(19) . . . . ?
B3 B4 B5 B9 101.0(2) . . . . ?
B8 B4 B5 B9 37.49(18) . . . . ?
B3 B4 C2A C1 -36.31(16) . . . . ?
B9 B4 C2A C1 -137.26(19) . . . . ?
B8 B4 C2A C1 -99.8(2) . . . . ?
C1 B4 C2A B6 37.25(16) . . . . ?
B3 B4 C2A B6 0.9(2) . . . . ?
B9 B4 C2A B6 -100.0(2) . . . . ?
B8 B4 C2A B6 -62.5(2) . . . . ?
C1 B4 C2A B10 99.9(2) . . . . ?
B3 B4 C2A B10 63.6(2) . . . . ?
B9 B4 C2A B10 -37.34(18) . . . . ?
B8 B4 C2A B10 0.1(2) . . . . ?
C1 B4 C2A B9 137.26(19) . . . . ?
B3 B4 C2A B9 101.0(2) . . . . ?
B8 B4 C2A B9 37.49(18) . . . . ?
C1 B5 B6 C2 38.20(15) . . . . ?
B10 B5 B6 C2 -98.66(18) . . . . ?
B9 B5 B6 C2 -61.0(2) . . . . ?
B4 B5 B6 C2 1.8(2) . . . . ?
C1 B5 B6 B10 136.86(18) . . . . ?
B9 B5 B6 B10 37.69(17) . . . . ?
B4 B5 B6 B10 100.42(19) . . . . ?
B10 B5 B6 C1 -136.86(18) . . . . ?
B9 B5 B6 C1 -99.17(19) . . . . ?
B4 B5 B6 C1 -36.44(16) . . . . ?
C1 B5 B6 B11 99.56(18) . . . . ?
B10 B5 B6 B11 -37.30(17) . . . . ?
B9 B5 B6 B11 0.4(2) . . . . ?
B4 B5 B6 B11 63.1(2) . . . . ?
C1 C2A B6 B5A 38.20(15) . . . . ?
B10 C2A B6 B5A -98.66(18) . . . . ?
B9 C2A B6 B5A -61.0(2) . . . . ?
B4 C2A B6 B5A 1.8(2) . . . . ?
C1 C2A B6 B10 136.86(18) . . . . ?
B9 C2A B6 B10 37.69(17) . . . . ?
B4 C2A B6 B10 100.42(19) . . . . ?
B10 C2A B6 C1 -136.86(18) . . . . ?
B9 C2A B6 C1 -99.17(19) . . . . ?
B4 C2A B6 C1 -36.44(16) . . . . ?
C1 C2A B6 B11 99.56(18) . . . . ?
B10 C2A B6 B11 -37.30(17) . . . . ?
B9 C2A B6 B11 0.4(2) . . . . ?
B4 C2A B6 B11 63.1(2) . . . . ?
C1 B3 B7 B5A 34.63(16) . . . . ?
B4 B3 B7 B5A 96.56(19) . . . . ?
B8 B3 B7 B5A 134.22(19) . . . . ?
C1 B3 B7 C2 34.63(16) . . . . ?
B4 B3 B7 C2 96.56(19) . . . . ?
B8 B3 B7 C2 134.22(19) . . . . ?
B5A B3 B7 B12 -96.46(19) . . . . ?
C2 B3 B7 B12 -96.46(19) . . . . ?
C1 B3 B7 B12 -61.8(2) . . . . ?
B4 B3 B7 B12 0.1(2) . . . . ?
B8 B3 B7 B12 37.76(17) . . . . ?
B5A B3 B7 B11 -32.95(18) . . . . ?
C2 B3 B7 B11 -32.95(18) . . . . ?
C1 B3 B7 B11 1.7(3) . . . . ?
B4 B3 B7 B11 63.6(2) . . . . ?
B8 B3 B7 B11 101.3(2) . . . . ?
B5A B3 B7 B8 -134.22(19) . . . . ?
C2 B3 B7 B8 -134.22(19) . . . . ?
C1 B3 B7 B8 -99.6(2) . . . . ?
B4 B3 B7 B8 -37.67(17) . . . . ?
B5A B3 B8 B4 -99.23(19) . . . . ?
C2 B3 B8 B4 -99.23(19) . . . . ?
C1 B3 B8 B4 -37.34(17) . . . . ?
B7 B3 B8 B4 -138.12(19) . . . . ?
B5A B3 B8 B7 38.89(16) . . . . ?
C2 B3 B8 B7 38.89(16) . . . . ?
C1 B3 B8 B7 100.78(19) . . . . ?
B4 B3 B8 B7 138.12(19) . . . . ?
B5A B3 B8 B9 -61.5(2) . . . . ?
C2 B3 B8 B9 -61.5(2) . . . . ?
C1 B3 B8 B9 0.3(2) . . . . ?
B4 B3 B8 B9 37.68(18) . . . . ?
B7 B3 B8 B9 -100.4(2) . . . . ?
B5A B3 B8 B12 1.5(2) . . . . ?
C2 B3 B8 B12 1.5(2) . . . . ?
C1 B3 B8 B12 63.4(2) . . . . ?
B4 B3 B8 B12 100.8(2) . . . . ?
B7 B3 B8 B12 -37.36(17) . . . . ?
C1 B4 B8 B3 38.29(17) . . . . ?
B9 B4 B8 B3 137.5(2) . . . . ?
B5 B4 B8 B3 100.1(2) . . . . ?
C2A B4 B8 B3 100.1(2) . . . . ?
C1 B4 B8 B7 0.9(2) . . . . ?
B3 B4 B8 B7 -37.42(18) . . . . ?
B9 B4 B8 B7 100.1(2) . . . . ?
B5 B4 B8 B7 62.6(2) . . . . ?
C2A B4 B8 B7 62.6(2) . . . . ?
C1 B4 B8 B9 -99.2(2) . . . . ?
B3 B4 B8 B9 -137.5(2) . . . . ?
B5 B4 B8 B9 -37.42(18) . . . . ?
C2A B4 B8 B9 -37.42(18) . . . . ?
C1 B4 B8 B12 -62.1(2) . . . . ?
B3 B4 B8 B12 -100.4(2) . . . . ?
B9 B4 B8 B12 37.07(18) . . . . ?
B5 B4 B8 B12 -0.3(3) . . . . ?
C2A B4 B8 B12 -0.3(3) . . . . ?
B5A B7 B8 B3 -39.38(16) . . . . ?
C2 B7 B8 B3 -39.38(16) . . . . ?
B12 B7 B8 B3 -137.92(18) . . . . ?
B11 B7 B8 B3 -100.77(19) . . . . ?
B5A B7 B8 B4 -2.2(2) . . . . ?
C2 B7 B8 B4 -2.2(2) . . . . ?
B12 B7 B8 B4 -100.7(2) . . . . ?
B11 B7 B8 B4 -63.6(2) . . . . ?
B3 B7 B8 B4 37.21(17) . . . . ?
B5A B7 B8 B9 60.8(2) . . . . ?
C2 B7 B8 B9 60.8(2) . . . . ?
B12 B7 B8 B9 -37.70(17) . . . . ?
B11 B7 B8 B9 -0.5(2) . . . . ?
B3 B7 B8 B9 100.22(19) . . . . ?
B5A B7 B8 B12 98.54(19) . . . . ?
C2 B7 B8 B12 98.54(19) . . . . ?
B11 B7 B8 B12 37.16(17) . . . . ?
B3 B7 B8 B12 137.92(18) . . . . ?
C1 B4 B9 B12 64.0(2) . . . . ?
B3 B4 B9 B12 0.7(2) . . . . ?
B8 B4 B9 B12 -37.25(18) . . . . ?
B5 B4 B9 B12 101.1(2) . . . . ?
C2A B4 B9 B12 101.1(2) . . . . ?
C1 B4 B9 B8 101.3(2) . . . . ?
B3 B4 B9 B8 37.98(18) . . . . ?
B5 B4 B9 B8 138.3(2) . . . . ?
C2A B4 B9 B8 138.3(2) . . . . ?
C1 B4 B9 B5 -37.06(17) . . . . ?
B3 B4 B9 B5 -100.37(19) . . . . ?
B8 B4 B9 B5 -138.3(2) . . . . ?
C1 B4 B9 C2A -37.06(17) . . . . ?
B3 B4 B9 C2A -100.37(19) . . . . ?
B8 B4 B9 C2A -138.3(2) . . . . ?
C1 B4 B9 B10 0.3(2) . . . . ?
B3 B4 B9 B10 -63.0(2) . . . . ?
B8 B4 B9 B10 -101.0(2) . . . . ?
B5 B4 B9 B10 37.34(18) . . . . ?
C2A B4 B9 B10 37.34(18) . . . . ?
B3 B8 B9 B4 -37.62(18) . . . . ?
B7 B8 B9 B4 -100.9(2) . . . . ?
B12 B8 B9 B4 -138.4(2) . . . . ?
B3 B8 B9 B12 100.8(2) . . . . ?
B4 B8 B9 B12 138.4(2) . . . . ?
B7 B8 B9 B12 37.59(17) . . . . ?
B3 B8 B9 B5 -0.2(3) . . . . ?
B4 B8 B9 B5 37.47(18) . . . . ?
B7 B8 B9 B5 -63.4(2) . . . . ?
B12 B8 B9 B5 -101.0(2) . . . . ?
B3 B8 B9 C2A -0.2(3) . . . . ?
B4 B8 B9 C2A 37.47(18) . . . . ?
B7 B8 B9 C2A -63.4(2) . . . . ?
B12 B8 B9 C2A -101.0(2) . . . . ?
B3 B8 B9 B10 63.2(2) . . . . ?
B4 B8 B9 B10 100.8(2) . . . . ?
B7 B8 B9 B10 0.0(2) . . . . ?
B12 B8 B9 B10 -37.61(17) . . . . ?
C1 B5 B9 B4 37.18(17) . . . . ?
B6 B5 B9 B4 100.8(2) . . . . ?
B10 B5 B9 B4 138.2(2) . . . . ?
C1 B5 B9 B12 -63.8(2) . . . . ?
B6 B5 B9 B12 -0.1(2) . . . . ?
B10 B5 B9 B12 37.23(18) . . . . ?
B4 B5 B9 B12 -101.0(2) . . . . ?
C1 B5 B9 B8 -0.1(2) . . . . ?
B6 B5 B9 B8 63.5(2) . . . . ?
B10 B5 B9 B8 100.9(2) . . . . ?
B4 B5 B9 B8 -37.28(19) . . . . ?
C1 B5 B9 B10 -101.0(2) . . . . ?
B6 B5 B9 B10 -37.37(17) . . . . ?
B4 B5 B9 B10 -138.2(2) . . . . ?
C1 C2A B9 B4 37.18(17) . . . . ?
B6 C2A B9 B4 100.8(2) . . . . ?
B10 C2A B9 B4 138.2(2) . . . . ?
C1 C2A B9 B12 -63.8(2) . . . . ?
B6 C2A B9 B12 -0.1(2) . . . . ?
B10 C2A B9 B12 37.23(18) . . . . ?
B4 C2A B9 B12 -101.0(2) . . . . ?
C1 C2A B9 B8 -0.1(2) . . . . ?
B6 C2A B9 B8 63.5(2) . . . . ?
B10 C2A B9 B8 100.9(2) . . . . ?
B4 C2A B9 B8 -37.28(19) . . . . ?
C1 C2A B9 B10 -101.0(2) . . . . ?
B6 C2A B9 B10 -37.37(17) . . . . ?
B4 C2A B9 B10 -138.2(2) . . . . ?
B5A B6 B10 B11 -39.69(17) . . . . ?
C2 B6 B10 B11 -39.69(17) . . . . ?
C1 B6 B10 B11 -101.45(18) . . . . ?
B5 B6 B10 B11 -138.49(19) . . . . ?
C2A B6 B10 B11 -138.49(19) . . . . ?
B5A B6 B10 C2A 98.80(19) . . . . ?
C1 B6 B10 C2A 37.04(16) . . . . ?
B11 B6 B10 C2A 138.49(19) . . . . ?
C2 B6 B10 B5 98.80(19) . . . . ?
C1 B6 B10 B5 37.04(16) . . . . ?
B11 B6 B10 B5 138.49(19) . . . . ?
B5A B6 B10 B9 61.0(2) . . . . ?
C2 B6 B10 B9 61.0(2) . . . . ?
C1 B6 B10 B9 -0.8(2) . . . . ?
B11 B6 B10 B9 100.7(2) . . . . ?
B5 B6 B10 B9 -37.84(17) . . . . ?
C2A B6 B10 B9 -37.84(17) . . . . ?
B5A B6 B10 B12 -2.2(2) . . . . ?
C2 B6 B10 B12 -2.2(2) . . . . ?
C1 B6 B10 B12 -64.0(2) . . . . ?
B11 B6 B10 B12 37.50(18) . . . . ?
B5 B6 B10 B12 -101.0(2) . . . . ?
C2A B6 B10 B12 -101.0(2) . . . . ?
C1 C2A B10 B6 -38.64(16) . . . . ?
B9 C2A B10 B6 -137.67(19) . . . . ?
B4 C2A B10 B6 -100.59(19) . . . . ?
C1 C2A B10 B11 -1.3(2) . . . . ?
B6 C2A B10 B11 37.37(17) . . . . ?
B9 C2A B10 B11 -100.3(2) . . . . ?
B4 C2A B10 B11 -63.2(2) . . . . ?
C1 C2A B10 B9 99.03(19) . . . . ?
B6 C2A B10 B9 137.67(19) . . . . ?
B4 C2A B10 B9 37.08(18) . . . . ?
C1 C2A B10 B12 62.1(2) . . . . ?
B6 C2A B10 B12 100.7(2) . . . . ?
B9 C2A B10 B12 -36.98(18) . . . . ?
B4 C2A B10 B12 0.1(2) . . . . ?
C1 B5 B10 B6 -38.64(16) . . . . ?
B9 B5 B10 B6 -137.67(19) . . . . ?
B4 B5 B10 B6 -100.59(19) . . . . ?
C1 B5 B10 B11 -1.3(2) . . . . ?
B6 B5 B10 B11 37.37(17) . . . . ?
B9 B5 B10 B11 -100.3(2) . . . . ?
B4 B5 B10 B11 -63.2(2) . . . . ?
C1 B5 B10 B9 99.03(19) . . . . ?
B6 B5 B10 B9 137.67(19) . . . . ?
B4 B5 B10 B9 37.08(18) . . . . ?
C1 B5 B10 B12 62.1(2) . . . . ?
B6 B5 B10 B12 100.7(2) . . . . ?
B9 B5 B10 B12 -36.98(18) . . . . ?
B4 B5 B10 B12 0.1(2) . . . . ?
B4 B9 B10 B6 0.3(2) . . . . ?
B12 B9 B10 B6 -100.6(2) . . . . ?
B8 B9 B10 B6 -63.1(2) . . . . ?
B5 B9 B10 B6 37.90(17) . . . . ?
C2A B9 B10 B6 37.90(17) . . . . ?
B4 B9 B10 B11 64.0(2) . . . . ?
B12 B9 B10 B11 -36.99(17) . . . . ?
B8 B9 B10 B11 0.6(2) . . . . ?
B5 B9 B10 B11 101.6(2) . . . . ?
C2A B9 B10 B11 101.6(2) . . . . ?
B4 B9 B10 C2A -37.56(18) . . . . ?
B12 B9 B10 C2A -138.6(2) . . . . ?
B8 B9 B10 C2A -101.0(2) . . . . ?
B4 B9 B10 B5 -37.56(18) . . . . ?
B12 B9 B10 B5 -138.6(2) . . . . ?
B8 B9 B10 B5 -101.0(2) . . . . ?
B4 B9 B10 B12 101.0(2) . . . . ?
B8 B9 B10 B12 37.56(17) . . . . ?
B5 B9 B10 B12 138.6(2) . . . . ?
C2A B9 B10 B12 138.6(2) . . . . ?
B6 B10 B11 B5A 39.35(16) . . . . ?
C2A B10 B11 B5A 2.0(2) . . . . ?
B9 B10 B11 B5A -61.6(2) . . . . ?
B12 B10 B11 B5A -98.55(19) . . . . ?
B6 B10 B11 C2 39.35(16) . . . . ?
B5 B10 B11 C2 2.0(2) . . . . ?
B9 B10 B11 C2 -61.6(2) . . . . ?
B12 B10 B11 C2 -98.55(19) . . . . ?
C2A B10 B11 B6 -37.35(17) . . . . ?
B5 B10 B11 B6 -37.35(17) . . . . ?
B9 B10 B11 B6 -100.92(19) . . . . ?
B12 B10 B11 B6 -137.9(2) . . . . ?
B6 B10 B11 B12 137.9(2) . . . . ?
C2A B10 B11 B12 100.6(2) . . . . ?
B5 B10 B11 B12 100.6(2) . . . . ?
B9 B10 B11 B12 36.98(17) . . . . ?
B6 B10 B11 B7 100.0(2) . . . . ?
C2A B10 B11 B7 62.7(2) . . . . ?
B5 B10 B11 B7 62.7(2) . . . . ?
B9 B10 B11 B7 -0.9(2) . . . . ?
B12 B10 B11 B7 -37.89(17) . . . . ?
B10 B6 B11 B5A -133.64(19) . . . . ?
C1 B6 B11 B5A -35.01(16) . . . . ?
C2A B6 B11 B5A -96.21(19) . . . . ?
B10 B6 B11 C2 -133.64(19) . . . . ?
C1 B6 B11 C2 -35.01(16) . . . . ?
B5 B6 B11 C2 -96.21(19) . . . . ?
B5A B6 B11 B10 133.64(19) . . . . ?
C2 B6 B11 B10 133.64(19) . . . . ?
C1 B6 B11 B10 98.6(2) . . . . ?
B5 B6 B11 B10 37.44(18) . . . . ?
C2A B6 B11 B10 37.44(18) . . . . ?
B5A B6 B11 B12 95.7(2) . . . . ?
C2 B6 B11 B12 95.7(2) . . . . ?
B10 B6 B11 B12 -37.92(18) . . . . ?
C1 B6 B11 B12 60.7(2) . . . . ?
B5 B6 B11 B12 -0.5(2) . . . . ?
C2A B6 B11 B12 -0.5(2) . . . . ?
B5A B6 B11 B7 32.47(17) . . . . ?
C2 B6 B11 B7 32.47(17) . . . . ?
B10 B6 B11 B7 -101.2(2) . . . . ?
C1 B6 B11 B7 -2.5(2) . . . . ?
B5 B6 B11 B7 -63.7(2) . . . . ?
C2A B6 B11 B7 -63.7(2) . . . . ?
B12 B7 B11 B5A 133.67(19) . . . . ?
B3 B7 B11 B5A 33.04(18) . . . . ?
B8 B7 B11 B5A 96.36(19) . . . . ?
B12 B7 B11 C2 133.67(19) . . . . ?
B3 B7 B11 C2 33.04(18) . . . . ?
B8 B7 B11 C2 96.36(19) . . . . ?
B5A B7 B11 B10 -95.45(19) . . . . ?
C2 B7 B11 B10 -95.45(19) . . . . ?
B12 B7 B11 B10 38.21(17) . . . . ?
B3 B7 B11 B10 -62.4(2) . . . . ?
B8 B7 B11 B10 0.9(2) . . . . ?
B5A B7 B11 B6 -32.49(17) . . . . ?
C2 B7 B11 B6 -32.49(17) . . . . ?
B12 B7 B11 B6 101.2(2) . . . . ?
B3 B7 B11 B6 0.5(3) . . . . ?
B8 B7 B11 B6 63.9(2) . . . . ?
B5A B7 B11 B12 -133.67(19) . . . . ?
C2 B7 B11 B12 -133.67(19) . . . . ?
B3 B7 B11 B12 -100.6(2) . . . . ?
B8 B7 B11 B12 -37.31(17) . . . . ?
B5A B7 B12 B11 39.66(17) . . . . ?
C2 B7 B12 B11 39.66(17) . . . . ?
B3 B7 B12 B11 101.15(19) . . . . ?
B8 B7 B12 B11 138.63(19) . . . . ?
B5A B7 B12 B9 -61.1(2) . . . . ?
C2 B7 B12 B9 -61.1(2) . . . . ?
B11 B7 B12 B9 -100.80(19) . . . . ?
B3 B7 B12 B9 0.4(2) . . . . ?
B8 B7 B12 B9 37.83(17) . . . . ?
B5A B7 B12 B8 -98.97(19) . . . . ?
C2 B7 B12 B8 -98.97(19) . . . . ?
B11 B7 B12 B8 -138.63(19) . . . . ?
B3 B7 B12 B8 -37.48(17) . . . . ?
B5A B7 B12 B10 2.1(2) . . . . ?
C2 B7 B12 B10 2.1(2) . . . . ?
B11 B7 B12 B10 -37.56(18) . . . . ?
B3 B7 B12 B10 63.6(2) . . . . ?
B8 B7 B12 B10 101.1(2) . . . . ?
B5A B11 B12 B7 -39.34(16) . . . . ?
C2 B11 B12 B7 -39.34(16) . . . . ?
B10 B11 B12 B7 -137.6(2) . . . . ?
B6 B11 B12 B7 -100.1(2) . . . . ?
B5A B11 B12 B9 61.1(2) . . . . ?
C2 B11 B12 B9 61.1(2) . . . . ?
B10 B11 B12 B9 -37.09(18) . . . . ?
B6 B11 B12 B9 0.4(2) . . . . ?
B7 B11 B12 B9 100.5(2) . . . . ?
B5A B11 B12 B8 -2.3(2) . . . . ?
C2 B11 B12 B8 -2.3(2) . . . . ?
B10 B11 B12 B8 -100.5(2) . . . . ?
B6 B11 B12 B8 -63.0(2) . . . . ?
B7 B11 B12 B8 37.06(18) . . . . ?
B5A B11 B12 B10 98.23(19) . . . . ?
C2 B11 B12 B10 98.23(19) . . . . ?
B6 B11 B12 B10 37.48(18) . . . . ?
B7 B11 B12 B10 137.6(2) . . . . ?
B4 B9 B12 B7 -0.7(2) . . . . ?
B8 B9 B12 B7 -37.83(17) . . . . ?
B5 B9 B12 B7 63.2(2) . . . . ?
C2A B9 B12 B7 63.2(2) . . . . ?
B10 B9 B12 B7 100.3(2) . . . . ?
B4 B9 B12 B11 -64.0(2) . . . . ?
B8 B9 B12 B11 -101.2(2) . . . . ?
B5 B9 B12 B11 -0.2(3) . . . . ?
C2A B9 B12 B11 -0.2(3) . . . . ?
B10 B9 B12 B11 36.90(18) . . . . ?
B4 B9 B12 B8 37.16(17) . . . . ?
B5 B9 B12 B8 101.0(2) . . . . ?
C2A B9 B12 B8 101.0(2) . . . . ?
B10 B9 B12 B8 138.11(19) . . . . ?
B4 B9 B12 B10 -100.9(2) . . . . ?
B8 B9 B12 B10 -138.11(19) . . . . ?
B5 B9 B12 B10 -37.06(18) . . . . ?
C2A B9 B12 B10 -37.06(18) . . . . ?
B3 B8 B12 B7 37.56(17) . . . . ?
B4 B8 B12 B7 100.5(2) . . . . ?
B9 B8 B12 B7 137.54(19) . . . . ?
B3 B8 B12 B11 0.5(2) . . . . ?
B4 B8 B12 B11 63.4(2) . . . . ?
B7 B8 B12 B11 -37.09(17) . . . . ?
B9 B8 B12 B11 100.5(2) . . . . ?
B3 B8 B12 B9 -100.0(2) . . . . ?
B4 B8 B12 B9 -37.03(18) . . . . ?
B7 B8 B12 B9 -137.54(19) . . . . ?
B3 B8 B12 B10 -62.5(2) . . . . ?
B4 B8 B12 B10 0.4(3) . . . . ?
B7 B8 B12 B10 -100.1(2) . . . . ?
B9 B8 B12 B10 37.43(18) . . . . ?
B6 B10 B12 B7 0.1(3) . . . . ?
B11 B10 B12 B7 37.77(18) . . . . ?
C2A B10 B12 B7 -63.6(2) . . . . ?
B5 B10 B12 B7 -63.6(2) . . . . ?
B9 B10 B12 B7 -100.7(2) . . . . ?
B6 B10 B12 B11 -37.71(18) . . . . ?
C2A B10 B12 B11 -101.4(2) . . . . ?
B5 B10 B12 B11 -101.4(2) . . . . ?
B9 B10 B12 B11 -138.5(2) . . . . ?
B6 B10 B12 B9 100.8(2) . . . . ?
B11 B10 B12 B9 138.5(2) . . . . ?
C2A B10 B12 B9 37.11(18) . . . . ?
B5 B10 B12 B9 37.11(18) . . . . ?
B6 B10 B12 B8 63.3(2) . . . . ?
B11 B10 B12 B8 101.0(2) . . . . ?
C2A B10 B12 B8 -0.3(3) . . . . ?
B5 B10 B12 B8 -0.3(3) . . . . ?
B9 B10 B12 B8 -37.43(18) . . . . ?
P1 N1 C1 B5A 121.00(19) . . . . ?
P1 N1 C1 C2 121.00(19) . . . . ?
P1 N1 C1 C2A -22.9(3) . . . . ?
P1 N1 C1 B5 -22.9(3) . . . . ?
P1 N1 C1 B4 -103.3(2) . . . . ?
P1 N1 C1 B3 -173.22(16) . . . . ?
P1 N1 C1 B6 53.8(3) . . . . ?
B6 C2A C1 N1 108.5(2) . . . . ?
B10 C2A C1 N1 146.5(2) . . . . ?
B9 C2A C1 N1 -150.4(2) . . . . ?
B4 C2A C1 N1 -112.9(3) . . . . ?
B6 C2A C1 B5A -38.06(15) . . . . ?
B10 C2A C1 B5A 0.0(2) . . . . ?
B9 C2A C1 B5A 63.0(2) . . . . ?
B4 C2A C1 B5A 100.54(17) . . . . ?
B6 C2A C1 B4 -138.60(18) . . . . ?
B10 C2A C1 B4 -100.55(19) . . . . ?
B9 C2A C1 B4 -37.51(18) . . . . ?
B6 C2A C1 B3 -100.77(19) . . . . ?
B10 C2A C1 B3 -62.7(2) . . . . ?
B9 C2A C1 B3 0.3(2) . . . . ?
B4 C2A C1 B3 37.84(18) . . . . ?
B10 C2A C1 B6 38.06(16) . . . . ?
B9 C2A C1 B6 101.09(19) . . . . ?
B4 C2A C1 B6 138.60(18) . . . . ?
B6 B5 C1 N1 108.5(2) . . . . ?
B10 B5 C1 N1 146.5(2) . . . . ?
B9 B5 C1 N1 -150.4(2) . . . . ?
B4 B5 C1 N1 -112.9(3) . . . . ?
B6 B5 C1 C2 -38.06(15) . . . . ?
B10 B5 C1 C2 0.0(2) . . . . ?
B9 B5 C1 C2 63.0(2) . . . . ?
B4 B5 C1 C2 100.54(17) . . . . ?
B6 B5 C1 B4 -138.60(18) . . . . ?
B10 B5 C1 B4 -100.55(19) . . . . ?
B9 B5 C1 B4 -37.51(18) . . . . ?
B6 B5 C1 B3 -100.77(19) . . . . ?
B10 B5 C1 B3 -62.7(2) . . . . ?
B9 B5 C1 B3 0.3(2) . . . . ?
B4 B5 C1 B3 37.84(18) . . . . ?
B10 B5 C1 B6 38.06(16) . . . . ?
B9 B5 C1 B6 101.09(19) . . . . ?
B4 B5 C1 B6 138.60(18) . . . . ?
B3 B4 C1 N1 -100.3(2) . . . . ?
B9 B4 C1 N1 158.2(2) . . . . ?
B8 B4 C1 N1 -138.5(2) . . . . ?
B5 B4 C1 N1 120.3(2) . . . . ?
C2A B4 C1 N1 120.3(2) . . . . ?
B3 B4 C1 B5A 38.99(16) . . . . ?
B9 B4 C1 B5A -62.6(2) . . . . ?
B8 B4 C1 B5A 0.8(2) . . . . ?
C2A B4 C1 B5A -100.42(18) . . . . ?
B3 B4 C1 C2 38.99(16) . . . . ?
B9 B4 C1 C2 -62.6(2) . . . . ?
B8 B4 C1 C2 0.8(2) . . . . ?
B5 B4 C1 C2 -100.42(18) . . . . ?
B3 B4 C1 C2A 139.41(19) . . . . ?
B9 B4 C1 C2A 37.84(17) . . . . ?
B8 B4 C1 C2A 101.2(2) . . . . ?
B3 B4 C1 B5 139.41(19) . . . . ?
B9 B4 C1 B5 37.84(17) . . . . ?
B8 B4 C1 B5 101.2(2) . . . . ?
B9 B4 C1 B3 -101.6(2) . . . . ?
B8 B4 C1 B3 -38.21(18) . . . . ?
B5 B4 C1 B3 -139.41(19) . . . . ?
C2A B4 C1 B3 -139.41(19) . . . . ?
B3 B4 C1 B6 100.76(19) . . . . ?
B9 B4 C1 B6 -0.8(2) . . . . ?
B8 B4 C1 B6 62.5(2) . . . . ?
B5 B4 C1 B6 -38.66(17) . . . . ?
C2A B4 C1 B6 -38.66(17) . . . . ?
B5A B3 C1 N1 -107.7(2) . . . . ?
C2 B3 C1 N1 -107.7(2) . . . . ?
B4 B3 C1 N1 117.0(2) . . . . ?
B8 B3 C1 N1 155.08(19) . . . . ?
B7 B3 C1 N1 -141.7(2) . . . . ?
B4 B3 C1 B5A -135.35(19) . . . . ?
B8 B3 C1 B5A -97.3(2) . . . . ?
B7 B3 C1 B5A -34.05(17) . . . . ?
B4 B3 C1 C2 -135.35(19) . . . . ?
B8 B3 C1 C2 -97.3(2) . . . . ?
B7 B3 C1 C2 -34.05(17) . . . . ?
B5A B3 C1 C2A 96.82(19) . . . . ?
B4 B3 C1 C2A -38.53(18) . . . . ?
B8 B3 C1 C2A -0.4(2) . . . . ?
B7 B3 C1 C2A 62.8(2) . . . . ?
C2 B3 C1 B5 96.82(19) . . . . ?
B4 B3 C1 B5 -38.53(18) . . . . ?
B8 B3 C1 B5 -0.4(2) . . . . ?
B7 B3 C1 B5 62.8(2) . . . . ?
B5A B3 C1 B4 135.35(19) . . . . ?
C2 B3 C1 B4 135.35(19) . . . . ?
B8 B3 C1 B4 38.10(18) . . . . ?
B7 B3 C1 B4 101.3(2) . . . . ?
B5A B3 C1 B6 30.75(17) . . . . ?
C2 B3 C1 B6 30.75(17) . . . . ?
B4 B3 C1 B6 -104.60(19) . . . . ?
B8 B3 C1 B6 -66.5(2) . . . . ?
B7 B3 C1 B6 -3.3(2) . . . . ?
B5A B6 C1 N1 103.6(2) . . . . ?
C2 B6 C1 N1 103.6(2) . . . . ?
B10 B6 C1 N1 -158.62(19) . . . . ?
B11 B6 C1 N1 138.3(2) . . . . ?
B5 B6 C1 N1 -120.4(2) . . . . ?
C2A B6 C1 N1 -120.4(2) . . . . ?
B10 B6 C1 B5A 97.76(18) . . . . ?
B11 B6 C1 B5A 34.71(16) . . . . ?
C2A B6 C1 B5A 135.95(17) . . . . ?
B10 B6 C1 C2 97.76(18) . . . . ?
B11 B6 C1 C2 34.71(16) . . . . ?
B5 B6 C1 C2 135.95(17) . . . . ?
B5A B6 C1 C2A -135.95(17) . . . . ?
B10 B6 C1 C2A -38.20(17) . . . . ?
B11 B6 C1 C2A -101.2(2) . . . . ?
C2 B6 C1 B5 -135.95(17) . . . . ?
B10 B6 C1 B5 -38.20(17) . . . . ?
B11 B6 C1 B5 -101.2(2) . . . . ?
B5A B6 C1 B4 -96.74(18) . . . . ?
C2 B6 C1 B4 -96.74(18) . . . . ?
B10 B6 C1 B4 1.0(2) . . . . ?
B11 B6 C1 B4 -62.0(2) . . . . ?
B5 B6 C1 B4 39.22(17) . . . . ?
C2A B6 C1 B4 39.22(17) . . . . ?
B5A B6 C1 B3 -31.07(17) . . . . ?
C2 B6 C1 B3 -31.07(17) . . . . ?
B10 B6 C1 B3 66.7(2) . . . . ?
B11 B6 C1 B3 3.6(2) . . . . ?
B5 B6 C1 B3 104.89(19) . . . . ?
C2A B6 C1 B3 104.89(19) . . . . ?
B12 B7 C2 B6 -3.8(3) . . . . ?
B11 B7 C2 B6 36.53(19) . . . . ?
B3 B7 C2 B6 -106.3(2) . . . . ?
B8 B7 C2 B6 -66.4(2) . . . . ?
B12 B7 C2 B11 -40.35(18) . . . . ?
B3 B7 C2 B11 -142.8(2) . . . . ?
B8 B7 C2 B11 -103.0(2) . . . . ?
B12 B7 C2 B3 102.4(2) . . . . ?
B11 B7 C2 B3 142.8(2) . . . . ?
B8 B7 C2 B3 39.81(18) . . . . ?
B12 B7 C2 C1 65.4(2) . . . . ?
B11 B7 C2 C1 105.8(2) . . . . ?
B3 B7 C2 C1 -37.01(18) . . . . ?
B8 B7 C2 C1 2.8(2) . . . . ?
B10 B6 C2 B7 3.8(3) . . . . ?
C1 B6 C2 B7 104.0(2) . . . . ?
B11 B6 C2 B7 -36.55(19) . . . . ?
B5 B6 C2 B7 66.5(2) . . . . ?
B10 B6 C2 B11 40.40(18) . . . . ?
C1 B6 C2 B11 140.54(18) . . . . ?
B5 B6 C2 B11 103.05(19) . . . . ?
B10 B6 C2 B3 -66.8(2) . . . . ?
C1 B6 C2 B3 33.37(17) . . . . ?
B11 B6 C2 B3 -107.2(2) . . . . ?
B5 B6 C2 B3 -4.1(2) . . . . ?
B10 B6 C2 C1 -100.14(19) . . . . ?
B11 B6 C2 C1 -140.54(18) . . . . ?
B5 B6 C2 C1 -37.49(15) . . . . ?
B10 B11 C2 B7 102.9(2) . . . . ?
B6 B11 C2 B7 142.9(2) . . . . ?
B12 B11 C2 B7 40.19(17) . . . . ?
B10 B11 C2 B6 -40.04(17) . . . . ?
B12 B11 C2 B6 -102.7(2) . . . . ?
B7 B11 C2 B6 -142.9(2) . . . . ?
B10 B11 C2 B3 66.2(2) . . . . ?
B6 B11 C2 B3 106.3(2) . . . . ?
B12 B11 C2 B3 3.5(2) . . . . ?
B7 B11 C2 B3 -36.66(19) . . . . ?
B10 B11 C2 C1 -2.1(2) . . . . ?
B6 B11 C2 C1 37.93(17) . . . . ?
B12 B11 C2 C1 -64.8(2) . . . . ?
B7 B11 C2 C1 -105.01(19) . . . . ?
C1 B3 C2 B7 -140.95(19) . . . . ?
B4 B3 C2 B7 -102.5(2) . . . . ?
B8 B3 C2 B7 -39.94(17) . . . . ?
C1 B3 C2 B6 -33.69(17) . . . . ?
B4 B3 C2 B6 4.7(2) . . . . ?
B8 B3 C2 B6 67.3(2) . . . . ?
B7 B3 C2 B6 107.3(2) . . . . ?
C1 B3 C2 B11 -104.3(2) . . . . ?
B4 B3 C2 B11 -65.9(2) . . . . ?
B8 B3 C2 B11 -3.3(2) . . . . ?
B7 B3 C2 B11 36.68(19) . . . . ?
B4 B3 C2 C1 38.41(16) . . . . ?
B8 B3 C2 C1 101.01(19) . . . . ?
B7 B3 C2 C1 140.95(19) . . . . ?
N1 C1 C2 B7 140.46(19) . . . . ?
B5 C1 C2 B7 -68.2(2) . . . . ?
B4 C1 C2 B7 -2.3(2) . . . . ?
B3 C1 C2 B7 37.65(18) . . . . ?
B6 C1 C2 B7 -107.7(2) . . . . ?
N1 C1 C2 B6 -111.8(2) . . . . ?
B5 C1 C2 B6 39.58(16) . . . . ?
B4 C1 C2 B6 105.43(19) . . . . ?
B3 C1 C2 B6 145.39(18) . . . . ?
N1 C1 C2 B11 -150.00(19) . . . . ?
B5 C1 C2 B11 1.4(2) . . . . ?
B4 C1 C2 B11 67.2(2) . . . . ?
B3 C1 C2 B11 107.2(2) . . . . ?
B6 C1 C2 B11 -38.20(17) . . . . ?
N1 C1 C2 B3 102.8(2) . . . . ?
B5 C1 C2 B3 -105.81(18) . . . . ?
B4 C1 C2 B3 -39.96(17) . . . . ?
B6 C1 C2 B3 -145.39(18) . . . . ?
B12 B7 B5A B6 -3.8(3) . . . . ?
B11 B7 B5A B6 36.53(19) . . . . ?
B3 B7 B5A B6 -106.3(2) . . . . ?
B8 B7 B5A B6 -66.4(2) . . . . ?
B12 B7 B5A B11 -40.35(18) . . . . ?
B3 B7 B5A B11 -142.8(2) . . . . ?
B8 B7 B5A B11 -103.0(2) . . . . ?
B12 B7 B5A B3 102.4(2) . . . . ?
B11 B7 B5A B3 142.8(2) . . . . ?
B8 B7 B5A B3 39.81(18) . . . . ?
B12 B7 B5A C1 65.4(2) . . . . ?
B11 B7 B5A C1 105.8(2) . . . . ?
B3 B7 B5A C1 -37.01(18) . . . . ?
B8 B7 B5A C1 2.8(2) . . . . ?
B10 B6 B5A B7 3.8(3) . . . . ?
C1 B6 B5A B7 104.0(2) . . . . ?
B11 B6 B5A B7 -36.55(19) . . . . ?
C2A B6 B5A B7 66.5(2) . . . . ?
B10 B6 B5A B11 40.40(18) . . . . ?
C1 B6 B5A B11 140.54(18) . . . . ?
C2A B6 B5A B11 103.05(19) . . . . ?
B10 B6 B5A B3 -66.8(2) . . . . ?
C1 B6 B5A B3 33.37(17) . . . . ?
B11 B6 B5A B3 -107.2(2) . . . . ?
C2A B6 B5A B3 -4.1(2) . . . . ?
B10 B6 B5A C1 -100.14(19) . . . . ?
B11 B6 B5A C1 -140.54(18) . . . . ?
C2A B6 B5A C1 -37.49(15) . . . . ?
B10 B11 B5A B7 102.9(2) . . . . ?
B6 B11 B5A B7 142.9(2) . . . . ?
B12 B11 B5A B7 40.19(17) . . . . ?
B10 B11 B5A B6 -40.04(17) . . . . ?
B12 B11 B5A B6 -102.7(2) . . . . ?
B7 B11 B5A B6 -142.9(2) . . . . ?
B10 B11 B5A B3 66.2(2) . . . . ?
B6 B11 B5A B3 106.3(2) . . . . ?
B12 B11 B5A B3 3.5(2) . . . . ?
B7 B11 B5A B3 -36.66(19) . . . . ?
B10 B11 B5A C1 -2.1(2) . . . . ?
B6 B11 B5A C1 37.93(17) . . . . ?
B12 B11 B5A C1 -64.8(2) . . . . ?
B7 B11 B5A C1 -105.01(19) . . . . ?
C1 B3 B5A B7 -140.95(19) . . . . ?
B4 B3 B5A B7 -102.5(2) . . . . ?
B8 B3 B5A B7 -39.94(17) . . . . ?
C1 B3 B5A B6 -33.69(17) . . . . ?
B4 B3 B5A B6 4.7(2) . . . . ?
B8 B3 B5A B6 67.3(2) . . . . ?
B7 B3 B5A B6 107.3(2) . . . . ?
C1 B3 B5A B11 -104.3(2) . . . . ?
B4 B3 B5A B11 -65.9(2) . . . . ?
B8 B3 B5A B11 -3.3(2) . . . . ?
B7 B3 B5A B11 36.68(19) . . . . ?
B4 B3 B5A C1 38.41(16) . . . . ?
B8 B3 B5A C1 101.01(19) . . . . ?
B7 B3 B5A C1 140.95(19) . . . . ?
N1 C1 B5A B7 140.46(19) . . . . ?
C2A C1 B5A B7 -68.2(2) . . . . ?
B4 C1 B5A B7 -2.3(2) . . . . ?
B3 C1 B5A B7 37.65(18) . . . . ?
B6 C1 B5A B7 -107.7(2) . . . . ?
N1 C1 B5A B6 -111.8(2) . . . . ?
C2A C1 B5A B6 39.58(16) . . . . ?
B4 C1 B5A B6 105.43(19) . . . . ?
B3 C1 B5A B6 145.39(18) . . . . ?
N1 C1 B5A B11 -150.00(19) . . . . ?
C2A C1 B5A B11 1.4(2) . . . . ?
B4 C1 B5A B11 67.2(2) . . . . ?
B3 C1 B5A B11 107.2(2) . . . . ?
B6 C1 B5A B11 -38.20(17) . . . . ?
N1 C1 B5A B3 102.8(2) . . . . ?
C2A C1 B5A B3 -105.81(18) . . . . ?
B4 C1 B5A B3 -39.96(17) . . . . ?
B6 C1 B5A B3 -145.39(18) . . . . ?
N1 P1 C3 C4 40.73(19) . . . . ?
C11 P1 C3 C4 -75.92(17) . . . . ?
C5 P1 C3 C4 171.51(15) . . . . ?
P1 C3 C4 P2 -171.11(11) . . . . ?
C23 P2 C4 C3 64.36(16) . . . . ?
C17 P2 C4 C3 169.21(15) . . . . ?
N1 P1 C5 C10 -59.3(2) . . . . ?
C11 P1 C5 C10 55.85(19) . . . . ?
C3 P1 C5 C10 170.54(17) . . . . ?
N1 P1 C5 C6 118.23(19) . . . . ?
C11 P1 C5 C6 -126.61(19) . . . . ?
C3 P1 C5 C6 -11.9(2) . . . . ?
C10 C5 C6 C7 0.5(3) . . . . ?
P1 C5 C6 C7 -177.03(18) . . . . ?
C5 C6 C7 C8 0.2(4) . . . . ?
C6 C7 C8 C9 -0.3(4) . . . . ?
C7 C8 C9 C10 -0.3(4) . . . . ?
C8 C9 C10 C5 1.0(4) . . . . ?
C6 C5 C10 C9 -1.1(3) . . . . ?
P1 C5 C10 C9 176.60(17) . . . . ?
N1 P1 C11 C12 -16.9(2) . . . . ?
C5 P1 C11 C12 -140.69(18) . . . . ?
C3 P1 C11 C12 107.19(19) . . . . ?
N1 P1 C11 C16 162.32(18) . . . . ?
C5 P1 C11 C16 38.5(2) . . . . ?
C3 P1 C11 C16 -73.59(19) . . . . ?
C16 C11 C12 C13 -0.6(3) . . . . ?
P1 C11 C12 C13 178.62(18) . . . . ?
C11 C12 C13 C14 -0.4(4) . . . . ?
C12 C13 C14 C15 1.2(4) . . . . ?
C13 C14 C15 C16 -0.9(4) . . . . ?
C14 C15 C16 C11 -0.2(4) . . . . ?
C12 C11 C16 C15 0.9(3) . . . . ?
P1 C11 C16 C15 -178.32(18) . . . . ?
C23 P2 C17 C18 120.18(19) . . . . ?
C4 P2 C17 C18 16.9(2) . . . . ?
C23 P2 C17 C22 -65.63(19) . . . . ?
C4 P2 C17 C22 -168.89(17) . . . . ?
C22 C17 C18 C19 -0.3(3) . . . . ?
P2 C17 C18 C19 173.87(16) . . . . ?
C17 C18 C19 C20 0.0(3) . . . . ?
C18 C19 C20 C21 0.3(3) . . . . ?
C19 C20 C21 C22 -0.3(3) . . . . ?
C20 C21 C22 C17 0.0(3) . . . . ?
C18 C17 C22 C21 0.3(3) . . . . ?
P2 C17 C22 C21 -174.26(17) . . . . ?
C17 P2 C23 C28 154.32(18) . . . . ?
C4 P2 C23 C28 -101.81(18) . . . . ?
C17 P2 C23 C24 -27.4(2) . . . . ?
C4 P2 C23 C24 76.5(2) . . . . ?
C28 C23 C24 C25 -0.1(3) . . . . ?
P2 C23 C24 C25 -178.37(18) . . . . ?
C23 C24 C25 C26 0.5(3) . . . . ?
C24 C25 C26 C27 -0.3(4) . . . . ?
C25 C26 C27 C28 -0.4(4) . . . . ?
C26 C27 C28 C23 0.9(4) . . . . ?
C24 C23 C28 C27 -0.6(3) . . . . ?
P2 C23 C28 C27 177.81(19) . . . . ?
